data_1010844
_chemical_name_systematic 'Tricaesium diarsenic chloride'
_chemical_formula_structural 'Cs3 As2 Cl9'
_chemical_formula_sum 'As2 Cl9 Cs3'
_publ_section_title
;
The structure of Caesium Enneachlordiarsenite
;

loop_
_publ_author_name
'Hoard, J L'
'Goldstein, L'

_journal_name_full 'Journal of Chemical Physics'
_journal_coden_ASTM JCPSA6
_journal_volume 3
_journal_year 1935
_journal_page_first 117
_journal_page_last 122
_cell_length_a 7.37
_cell_length_b 7.37
_cell_length_c 8.91
_cell_angle_alpha 90
_cell_angle_beta 90
_cell_angle_gamma 120
_cell_volume 419.1
_cell_formula_units_Z 1

loop_
_atom_site_label
_atom_site_fract_x
_atom_site_fract_y
_atom_site_fract_z
? ? ? ?

_cod_database_code 1010844
_journal_paper_doi 10.1063/1.1749606
